data_4325993
loop_
_publ_author_name
'Dongmei Li'
'Xiaohe Tian'
'Guiju Hu'
'Qiong Zhang'
'Peng Wang'
'Pingping Sun'
'Hongping Zhou'
'Xiangming Meng'
'Jiaxiang Yang'
'Jieying Wu'
'Baokang Jin'
'Shengyi Zhang'
'Xutang Tao'
'Yupeng Tian'

_publ_section_title
;
 Synthesis, Crystal Structures, Photophysical Properties, and Bioimaging
 of Living Cells of Bis-\b-Diketonate Phenothiazine Ligands and Its Cyclic
 Dinuclear Complexes
;
_journal_name_full 'Inorganic Chemistry'
_journal_page_first 7997
_journal_page_last 8006
_journal_paper_doi 10.1021/ic200150h
_journal_volume 50
_journal_year 2011
_chemical_formula_moiety 'C66 H48 Cu2 F12 N4 O8 S2'
_chemical_formula_sum 'C66 H48 Cu2 F12 N4 O8 S2'
_chemical_formula_weight 1444.28
_chemical_name_systematic
;
 ?
;
_space_group_IT_number 2
_symmetry_cell_setting triclinic
_symmetry_space_group_name_Hall '-P 1'
_symmetry_space_group_name_H-M 'P -1'
_atom_sites_solution_hydrogens geom
_atom_sites_solution_primary direct
_atom_sites_solution_secondary difmap
_audit_creation_method SHELXL-97
_cell_angle_alpha 86.1590(10)
_cell_angle_beta 82.3120(10)
_cell_angle_gamma 63.4480(10)
_cell_formula_units_Z 1
_cell_length_a 9.3769(2)
_cell_length_b 9.9380(2)
_cell_length_c 19.0906(4)
_cell_measurement_reflns_used 7692
_cell_measurement_temperature 296(2)
_cell_measurement_theta_max 24.74
_cell_measurement_theta_min 2.29
_cell_volume 1577.02(6)
_computing_cell_refinement 'Bruker SMART'
_computing_data_collection 'Bruker SMART'
_computing_data_reduction 'Bruker SAINT'
_computing_molecular_graphics 'Bruker SHELXTL'
_computing_publication_material 'Bruker SHELXTL'
_computing_structure_refinement 'SHELXL-97 (Sheldrick, 1997)'
_computing_structure_solution 'SHELXS-97 (Sheldrick, 1990)'
_diffrn_ambient_temperature 296(2)
_diffrn_measured_fraction_theta_full 0.997
_diffrn_measured_fraction_theta_max 0.997
_diffrn_measurement_device_type 'CCD area detector'
_diffrn_measurement_method 'phi and omega scans'
_diffrn_radiation_monochromator graphite
_diffrn_radiation_source 'fine-focus sealed tube'
_diffrn_radiation_type MoK\a
_diffrn_radiation_wavelength 0.71073
_diffrn_reflns_av_R_equivalents 0.0289
_diffrn_reflns_av_sigmaI/netI 0.0252
_diffrn_reflns_limit_h_max 12
_diffrn_reflns_limit_h_min -12
_diffrn_reflns_limit_k_max 12
_diffrn_reflns_limit_k_min -12
_diffrn_reflns_limit_l_max 22
_diffrn_reflns_limit_l_min -24
_diffrn_reflns_number 29384
_diffrn_reflns_theta_full 27.50
_diffrn_reflns_theta_max 27.50
_diffrn_reflns_theta_min 2.15
_exptl_absorpt_coefficient_mu 0.835
_exptl_absorpt_correction_T_max 0.9362
_exptl_absorpt_correction_T_min 0.7050
_exptl_absorpt_correction_type multi-scan
_exptl_absorpt_process_details SADBS;Bruker,2000
_exptl_crystal_colour red
_exptl_crystal_density_diffrn 1.521
_exptl_crystal_density_meas 0
_exptl_crystal_description flake
_exptl_crystal_F_000 734
_exptl_crystal_size_max 0.45
_exptl_crystal_size_mid 0.19
_exptl_crystal_size_min 0.08
_refine_diff_density_max 0.813
_refine_diff_density_min -0.521
_refine_diff_density_rms 0.065
_refine_ls_extinction_method none
_refine_ls_goodness_of_fit_ref 1.037
_refine_ls_hydrogen_treatment mixed
_refine_ls_matrix_type full
_refine_ls_number_parameters 425
_refine_ls_number_reflns 7213
_refine_ls_number_restraints 0
_refine_ls_restrained_S_all 1.037
_refine_ls_R_factor_all 0.0726
_refine_ls_R_factor_gt 0.0543
_refine_ls_shift/su_max 0.001
_refine_ls_shift/su_mean 0.000
_refine_ls_structure_factor_coef Fsqd
_refine_ls_weighting_details 'calc w=1/[\s^2^(Fo^2^)+(0.0837P)^2^+1.1804P] where P=(Fo^2^+2Fc^2^)/3'
_refine_ls_weighting_scheme calc
_refine_ls_wR_factor_gt 0.1480
_refine_ls_wR_factor_ref 0.1631
_reflns_number_gt 5421
_reflns_number_total 7213
_reflns_threshold_expression >2sigma(I)
_cod_data_source_file ic200150h_si_008.cif
_cod_data_source_block p1bar
_cod_original_sg_symbol_H-M 'P -1 '
_cod_database_code 4325993

loop_
_symmetry_equiv_pos_as_xyz
'x, y, z'
'-x, -y, -z'

loop_
_atom_site_label
_atom_site_type_symbol
_atom_site_fract_x
_atom_site_fract_y
_atom_site_fract_z
_atom_site_U_iso_or_equiv
_atom_site_adp_type
_atom_site_occupancy
_atom_site_symmetry_multiplicity
_atom_site_calc_flag
_atom_site_refinement_flags
Cu1 Cu 0.21784(5) 1.00846(4) 0.305032(19) 0.05094(15) Uani 1 1 d .
S1 S 0.19020(12) 0.76514(8) -0.01766(5) 0.0595(2) Uani 1 1 d .
O1 O 0.2349(3) 1.1664(2) 0.35419(12) 0.0555(5) Uani 1 1 d .
O2 O 0.0899(3) 1.1540(2) 0.23789(12) 0.0590(6) Uani 1 1 d .
O3 O 0.3844(3) 0.8582(3) 0.35725(12) 0.0599(6) Uani 1 1 d .
O4 O 0.2495(3) 0.8591(2) 0.23596(12) 0.0552(5) Uani 1 1 d .
N1 N 0.3220(3) 0.4153(3) -0.00505(13) 0.0481(6) Uani 1 1 d .
N2 N 0.0135(3) 1.0064(3) 0.37761(14) 0.0544(6) Uani 1 1 d .
F1 F 0.5448(5) 0.6101(6) 0.44478(19) 0.197(3) Uani 1 1 d .
F2 F 0.7080(4) 0.5092(4) 0.36256(19) 0.1522(17) Uani 1 1 d .
F3 F 0.6737(7) 0.7088(5) 0.4002(4) 0.236(4) Uani 1 1 d .
F4 F 0.1702(8) 1.3989(6) 0.44217(18) 0.206(3) Uani 1 1 d .
F5 F 0.3749(5) 1.3473(5) 0.3775(3) 0.198(3) Uani 1 1 d .
F6 F 0.1802(5) 1.5340(3) 0.35675(19) 0.1357(14) Uani 1 1 d .
C1 C 0.1914(5) 0.4061(3) -0.10542(18) 0.0625(9) Uani 1 1 d .
H1 H 0.2289 0.3029 -0.0984 0.075 Uiso 1 1 calc R
C2 C 0.2258(4) 0.4880(3) -0.05905(16) 0.0467(6) Uani 1 1 d .
C3 C 0.1611(3) 0.6448(3) -0.07088(15) 0.0429(6) Uani 1 1 d .
C4 C 0.0753(3) 0.7097(3) -0.12684(15) 0.0448(6) Uani 1 1 d .
H4 H 0.0360 0.8131 -0.1338 0.054 Uiso 1 1 calc R
C5 C 0.4019(4) 0.2489(3) -0.00459(16) 0.0470(7) Uani 1 1 d .
H5A H 0.5000 0.2144 0.0173 0.056 Uiso 1 1 calc R
H5B H 0.4313 0.2140 -0.0530 0.056 Uiso 1 1 calc R
C6 C 0.3002(4) 0.1792(4) 0.0340(2) 0.0605(8) Uani 1 1 d .
H6A H 0.2756 0.2084 0.0827 0.091 Uiso 1 1 calc R
H6B H 0.3578 0.0717 0.0309 0.091 Uiso 1 1 calc R
H6C H 0.2023 0.2132 0.0129 0.091 Uiso 1 1 calc R
C7 C 0.3287(3) 0.4906(3) 0.05316(15) 0.0441(6) Uani 1 1 d .
C8 C 0.2669(3) 0.6489(3) 0.05460(15) 0.0424(6) Uani 1 1 d .
C9 C 0.2754(3) 0.7195(3) 0.11247(15) 0.0456(6) Uani 1 1 d .
H9 H 0.2303 0.8240 0.1127 0.055 Uiso 1 1 calc R
C10 C 0.3496(4) 0.6392(3) 0.17090(16) 0.0481(7) Uani 1 1 d .
C11 C 0.4138(4) 0.4830(3) 0.16854(17) 0.0550(8) Uani 1 1 d .
H11 H 0.4668 0.4257 0.2058 0.066 Uiso 1 1 calc R
C12 C 0.4004(4) 0.4119(3) 0.11201(17) 0.0547(8) Uani 1 1 d .
H12 H 0.4406 0.3077 0.1132 0.066 Uiso 1 1 calc R
C13 C 0.3537(4) 0.7230(3) 0.23093(16) 0.0470(6) Uani 1 1 d .
C14 C 0.4697(4) 0.6530(4) 0.27854(17) 0.0542(7) Uani 1 1 d .
H14 H 0.5459 0.5539 0.2704 0.065 Uiso 1 1 calc R
C15 C 0.4740(4) 0.7258(4) 0.33642(16) 0.0510(7) Uani 1 1 d .
C16 C 0.6045(5) 0.6376(5) 0.3841(2) 0.0741(11) Uani 1 1 d .
C17 C 0.1819(4) 1.3018(4) 0.33343(16) 0.0501(7) Uani 1 1 d .
C18 C 0.0959(4) 1.3706(4) 0.27761(18) 0.0549(8) Uani 1 1 d .
H18 H 0.0657 1.4725 0.2695 0.066 Uiso 1 1 calc R
C19 C 0.0512(4) 1.2934(3) 0.23209(15) 0.0465(6) Uani 1 1 d .
C20 C 0.2204(6) 1.3984(5) 0.3790(2) 0.0745(11) Uani 1 1 d .
C21 C -0.0446(4) 1.3730(3) 0.17360(16) 0.0473(7) Uani 1 1 d .
C22 C -0.1035(5) 1.5269(4) 0.16139(19) 0.0625(9) Uani 1 1 d .
H22 H -0.0835 1.5854 0.1911 0.075 Uiso 1 1 calc R
C23 C 0.0221(5) 0.8839(5) 0.4116(2) 0.0745(10) Uani 1 1 d .
H23 H 0.1153 0.7949 0.4026 0.089 Uiso 1 1 calc R
C24 C -0.0985(7) 0.8801(7) 0.4594(3) 0.0936(14) Uani 1 1 d .
H24 H -0.0860 0.7906 0.4823 0.112 Uiso 1 1 calc R
C25 C -0.2352(7) 1.0068(8) 0.4730(3) 0.0960(16) Uani 1 1 d .
H25 H -0.3192 1.0067 0.5050 0.115 Uiso 1 1 calc R
C26 C -0.2468(6) 1.1343(7) 0.4389(3) 0.1006(16) Uani 1 1 d .
H26 H -0.3399 1.2237 0.4471 0.121 Uiso 1 1 calc R
C27 C -0.1211(5) 1.1317(5) 0.3921(2) 0.0795(12) Uani 1 1 d .
H27 H -0.1303 1.2208 0.3698 0.095 Uiso 1 1 calc R
C28 C 0.1376(7) 0.0684(8) 0.7967(3) 0.115(2) Uani 1 1 d .
H28 H 0.0282 0.0987 0.7969 0.138 Uiso 1 1 calc R
C29 C 0.2005(6) 0.0488(5) 0.8574(3) 0.0849(13) Uani 1 1 d .
H29 H 0.1317 0.0675 0.8992 0.102 Uiso 1 1 calc R
C30 C 0.3486(6) 0.0062(5) 0.8616(2) 0.0778(11) Uani 1 1 d .
H30 H 0.3865 -0.0051 0.9052 0.093 Uiso 1 1 calc R
C31 C 0.4444(6) -0.0210(6) 0.8041(3) 0.1007(17) Uani 1 1 d .
H31 H 0.5529 -0.0523 0.8069 0.121 Uiso 1 1 calc R
C32 C 0.3918(7) -0.0054(7) 0.7366(3) 0.1093(18) Uani 1 1 d .
H32 H 0.4627 -0.0280 0.6952 0.131 Uiso 1 1 calc R
C33 C 0.2328(8) 0.0443(10) 0.7358(3) 0.137(3) Uani 1 1 d .
H33 H 0.1898 0.0615 0.6930 0.164 Uiso 1 1 calc R

loop_
_atom_site_aniso_label
_atom_site_aniso_U_11
_atom_site_aniso_U_22
_atom_site_aniso_U_33
_atom_site_aniso_U_23
_atom_site_aniso_U_13
_atom_site_aniso_U_12
Cu1 0.0621(3) 0.0377(2) 0.0468(2) -0.00436(15) -0.01694(17) -0.01321(17)
S1 0.0872(6) 0.0340(4) 0.0597(5) 0.0033(3) -0.0321(4) -0.0230(4)
O1 0.0683(14) 0.0466(12) 0.0538(13) -0.0020(9) -0.0209(10) -0.0234(10)
O2 0.0800(16) 0.0377(11) 0.0580(13) 0.0007(9) -0.0302(11) -0.0190(10)
O3 0.0658(14) 0.0494(12) 0.0529(13) -0.0094(10) -0.0193(11) -0.0107(10)
O4 0.0623(13) 0.0411(11) 0.0533(12) -0.0090(9) -0.0197(10) -0.0102(10)
N1 0.0568(14) 0.0301(11) 0.0503(14) -0.0052(9) -0.0130(11) -0.0104(10)
N2 0.0588(16) 0.0499(14) 0.0519(15) -0.0044(11) -0.0124(12) -0.0196(12)
F1 0.146(3) 0.245(6) 0.084(2) 0.055(3) -0.030(2) 0.015(3)
F2 0.127(3) 0.111(2) 0.134(3) -0.037(2) -0.077(2) 0.043(2)
F3 0.252(6) 0.131(3) 0.394(8) 0.086(4) -0.274(6) -0.093(4)
F4 0.442(9) 0.240(5) 0.066(2) -0.036(2) 0.004(3) -0.271(6)
F5 0.130(3) 0.156(4) 0.334(7) -0.078(4) -0.112(4) -0.053(3)
F6 0.234(4) 0.0825(19) 0.138(3) 0.0121(18) -0.093(3) -0.094(2)
C1 0.091(3) 0.0329(14) 0.060(2) 0.0005(13) -0.0283(18) -0.0199(15)
C2 0.0547(17) 0.0355(13) 0.0450(15) -0.0032(11) -0.0089(12) -0.0145(12)
C3 0.0473(15) 0.0378(13) 0.0412(14) -0.0051(11) -0.0053(11) -0.0160(12)
C4 0.0499(16) 0.0341(13) 0.0447(15) -0.0029(11) -0.0066(12) -0.0128(12)
C5 0.0506(16) 0.0297(13) 0.0517(16) -0.0058(11) -0.0070(13) -0.0088(11)
C6 0.062(2) 0.0495(18) 0.067(2) 0.0007(15) -0.0077(16) -0.0222(15)
C7 0.0460(15) 0.0342(13) 0.0455(15) -0.0042(11) -0.0070(12) -0.0111(11)
C8 0.0443(14) 0.0330(13) 0.0450(15) -0.0029(11) -0.0071(11) -0.0118(11)
C9 0.0479(15) 0.0341(13) 0.0479(16) -0.0051(11) -0.0055(12) -0.0114(11)
C10 0.0504(16) 0.0412(15) 0.0481(16) -0.0049(12) -0.0067(13) -0.0154(12)
C11 0.067(2) 0.0406(15) 0.0454(16) -0.0018(12) -0.0138(14) -0.0113(14)
C12 0.071(2) 0.0322(13) 0.0519(17) -0.0020(12) -0.0152(15) -0.0125(13)
C13 0.0497(16) 0.0406(14) 0.0454(15) -0.0052(12) -0.0024(12) -0.0154(12)
C14 0.0548(18) 0.0438(16) 0.0531(18) -0.0072(13) -0.0132(14) -0.0094(13)
C15 0.0467(16) 0.0503(17) 0.0478(16) -0.0017(13) -0.0087(13) -0.0132(13)
C16 0.075(2) 0.065(2) 0.063(2) -0.0100(18) -0.0272(19) -0.0080(19)
C17 0.0563(18) 0.0496(17) 0.0483(16) -0.0068(13) -0.0064(13) -0.0261(14)
C18 0.068(2) 0.0422(15) 0.0576(19) -0.0010(13) -0.0179(15) -0.0244(15)
C19 0.0514(16) 0.0388(14) 0.0441(15) -0.0038(11) -0.0080(12) -0.0143(12)
C20 0.108(3) 0.061(2) 0.070(3) 0.0045(18) -0.038(2) -0.046(2)
C21 0.0536(17) 0.0386(14) 0.0455(16) -0.0028(11) -0.0101(13) -0.0152(12)
C22 0.089(3) 0.0402(16) 0.059(2) -0.0029(14) -0.0289(18) -0.0241(16)
C23 0.082(3) 0.057(2) 0.086(3) 0.0054(19) -0.015(2) -0.032(2)
C24 0.113(4) 0.103(4) 0.083(3) 0.013(3) -0.009(3) -0.066(3)
C25 0.097(4) 0.145(5) 0.062(3) -0.013(3) 0.005(2) -0.071(4)
C26 0.080(3) 0.110(4) 0.087(3) -0.023(3) 0.012(3) -0.022(3)
C27 0.076(3) 0.059(2) 0.080(3) -0.0033(19) 0.004(2) -0.0121(19)
C28 0.073(3) 0.175(6) 0.112(4) -0.019(4) -0.003(3) -0.068(4)
C29 0.099(4) 0.069(3) 0.087(3) -0.005(2) 0.009(3) -0.041(2)
C30 0.081(3) 0.102(3) 0.060(2) 0.017(2) -0.018(2) -0.048(3)
C31 0.063(3) 0.093(3) 0.139(5) 0.032(3) -0.031(3) -0.027(2)
C32 0.089(4) 0.145(5) 0.093(4) -0.026(3) 0.020(3) -0.056(4)
C33 0.110(5) 0.250(9) 0.084(4) -0.028(5) -0.012(3) -0.106(6)

loop_
_atom_type_symbol
_atom_type_description
_atom_type_scat_dispersion_real
_atom_type_scat_dispersion_imag
_atom_type_scat_source
C C 0.0033 0.0016 'International Tables Vol C Tables 4.2.6.8 and 6.1.1.4'
H H 0.0000 0.0000 'International Tables Vol C Tables 4.2.6.8 and 6.1.1.4'
N N 0.0061 0.0033 'International Tables Vol C Tables 4.2.6.8 and 6.1.1.4'
O O 0.0106 0.0060 'International Tables Vol C Tables 4.2.6.8 and 6.1.1.4'
F F 0.0171 0.0103 'International Tables Vol C Tables 4.2.6.8 and 6.1.1.4'
S S 0.1246 0.1234 'International Tables Vol C Tables 4.2.6.8 and 6.1.1.4'
Cu Cu 0.3201 1.2651 'International Tables Vol C Tables 4.2.6.8 and 6.1.1.4'

loop_
_geom_angle_atom_site_label_1
_geom_angle_atom_site_label_2
_geom_angle_atom_site_label_3
_geom_angle
_geom_angle_site_symmetry_1
_geom_angle_site_symmetry_3
O2 Cu1 O4 84.93(9) . .
O2 Cu1 O3 167.72(11) . .
O4 Cu1 O3 91.08(9) . .
O2 Cu1 O1 91.27(9) . .
O4 Cu1 O1 162.69(11) . .
O3 Cu1 O1 89.11(9) . .
O2 Cu1 N2 96.56(11) . .
O4 Cu1 N2 101.24(10) . .
O3 Cu1 N2 95.61(10) . .
O1 Cu1 N2 95.96(10) . .
C8 S1 C3 102.04(13) . .
C17 O1 Cu1 123.9(2) . .
C19 O2 Cu1 129.1(2) . .
C15 O3 Cu1 124.3(2) . .
C13 O4 Cu1 128.9(2) . .
C2 N1 C7 123.4(2) . .
C2 N1 C5 117.6(2) . .
C7 N1 C5 118.4(2) . .
C23 N2 C27 116.5(4) . .
C23 N2 Cu1 122.0(3) . .
C27 N2 Cu1 121.3(3) . .
C22 C1 C2 122.4(3) 2_575 .
C1 C2 N1 120.8(3) . .
C1 C2 C3 116.3(3) . .
N1 C2 C3 122.9(3) . .
C4 C3 C2 120.7(3) . .
C4 C3 S1 116.6(2) . .
C2 C3 S1 122.6(2) . .
C3 C4 C21 122.5(3) . 2_575
N1 C5 C6 113.9(2) . .
C12 C7 N1 121.3(2) . .
C12 C7 C8 116.6(3) . .
N1 C7 C8 122.1(3) . .
C9 C8 C7 120.7(3) . .
C9 C8 S1 116.0(2) . .
C7 C8 S1 123.1(2) . .
C8 C9 C10 122.2(3) . .
C11 C10 C9 116.9(3) . .
C11 C10 C13 124.1(3) . .
C9 C10 C13 119.0(3) . .
C12 C11 C10 121.2(3) . .
C11 C12 C7 122.3(3) . .
O4 C13 C14 123.3(3) . .
O4 C13 C10 116.0(3) . .
C14 C13 C10 120.7(3) . .
C15 C14 C13 122.4(3) . .
O3 C15 C14 129.6(3) . .
O3 C15 C16 113.0(3) . .
C14 C15 C16 117.4(3) . .
F3 C16 F2 109.0(5) . .
F3 C16 F1 102.1(5) . .
F2 C16 F1 103.5(5) . .
F3 C16 C15 113.3(4) . .
F2 C16 C15 116.2(3) . .
F1 C16 C15 111.4(4) . .
O1 C17 C18 129.5(3) . .
O1 C17 C20 112.9(3) . .
C18 C17 C20 117.7(3) . .
C17 C18 C19 123.0(3) . .
O2 C19 C18 123.1(3) . .
O2 C19 C21 115.9(3) . .
C18 C19 C21 121.1(3) . .
F4 C20 F6 109.8(5) . .
F4 C20 F5 105.0(5) . .
F6 C20 F5 101.4(4) . .
F4 C20 C17 114.0(4) . .
F6 C20 C17 115.2(3) . .
F5 C20 C17 110.3(4) . .
C22 C21 C4 117.4(3) . 2_575
C22 C21 C19 123.6(3) . .
C4 C21 C19 119.0(3) 2_575 .
C1 C22 C21 120.6(3) 2_575 .
N2 C23 C24 123.6(4) . .
C25 C24 C23 119.5(5) . .
C24 C25 C26 118.0(5) . .
C25 C26 C27 119.9(5) . .
N2 C27 C26 122.4(4) . .
C29 C28 C33 119.4(5) . .
C30 C29 C28 124.1(5) . .
C29 C30 C31 118.3(5) . .
C30 C31 C32 122.7(5) . .
C33 C32 C31 115.9(5) . .
C28 C33 C32 119.5(6) . .

loop_
_geom_bond_atom_site_label_1
_geom_bond_atom_site_label_2
_geom_bond_distance
_geom_bond_site_symmetry_2
Cu1 O2 1.946(2) .
Cu1 O4 1.948(2) .
Cu1 O3 1.948(2) .
Cu1 O1 1.958(2) .
Cu1 N2 2.216(3) .
S1 C8 1.750(3) .
S1 C3 1.751(3) .
O1 C17 1.264(4) .
O2 C19 1.266(3) .
O3 C15 1.260(4) .
O4 C13 1.267(3) .
N1 C2 1.401(4) .
N1 C7 1.404(4) .
N1 C5 1.479(3) .
N2 C23 1.315(5) .
N2 C27 1.329(5) .
F1 C16 1.285(6) .
F2 C16 1.264(5) .
F3 C16 1.228(6) .
F4 C20 1.235(5) .
F5 C20 1.300(6) .
F6 C20 1.284(5) .
C1 C22 1.384(5) 2_575
C1 C2 1.399(4) .
C2 C3 1.412(4) .
C3 C4 1.371(4) .
C4 C21 1.390(4) 2_575
C5 C6 1.505(5) .
C7 C12 1.393(4) .
C7 C8 1.413(4) .
C8 C9 1.377(4) .
C9 C10 1.399(4) .
C10 C11 1.393(4) .
C10 C13 1.475(4) .
C11 C12 1.378(4) .
C13 C14 1.412(4) .
C14 C15 1.375(4) .
C15 C16 1.526(5) .
C17 C18 1.376(4) .
C17 C20 1.521(5) .
C18 C19 1.411(4) .
C19 C21 1.481(4) .
C21 C22 1.390(4) .
C21 C4 1.390(4) 2_575
C22 C1 1.384(5) 2_575
C23 C24 1.367(6) .
C24 C25 1.344(8) .
C25 C26 1.352(8) .
C26 C27 1.372(7) .
C28 C29 1.333(7) .
C28 C33 1.332(8) .
C29 C30 1.270(6) .
C30 C31 1.282(7) .
C31 C32 1.416(8) .
C32 C33 1.347(8) .
